data_7241588
loop_
_publ_author_name
'Wang, Zhihan'
'Flores, Quinton'
'Guo, Hongye'
'Trevizo, Raquel'
'Zhang, Xiaochan'
'Wang, Shihan'

_publ_section_title
;
 Crystal engineering construction of caffeic acid derivatives with
 potential applications in pharmaceuticals and degradable polymeric
 materials
;
_journal_issue 45
_journal_name_full CrystEngComm
_journal_page_first 7847
_journal_page_last 7857
_journal_paper_doi 10.1039/D0CE01403F
_journal_volume 22
_journal_year 2020
_chemical_formula_moiety 'C18 H16 O8, 2(C4 H8 O2)'
_chemical_formula_sum 'C26 H32 O12'
_chemical_formula_weight 536.51
_chemical_name_common CBDA10coEA
_space_group_crystal_system triclinic
_space_group_IT_number 2
_space_group_name_Hall '-P 1'
_space_group_name_H-M_alt 'P -1'
_atom_sites_solution_hydrogens geom
_atom_sites_solution_primary dual
_audit_creation_date 2020-07-22
_audit_creation_method
;
Olex2 1.3-ac4
(compiled 2020.03.28 svn.rd84adfe8 for Rigaku Oxford Diffraction, GUI svn.r6032)
;
_audit_update_record
;
2020-10-13 deposited with the CCDC.	2020-10-26 downloaded from the CCDC.
;
_cell_angle_alpha 77.600(2)
_cell_angle_beta 80.086(2)
_cell_angle_gamma 88.273(2)
_cell_formula_units_Z 1
_cell_length_a 5.38820(10)
_cell_length_b 8.4135(2)
_cell_length_c 14.8002(4)
_cell_measurement_reflns_used 8140
_cell_measurement_temperature 100.00(13)
_cell_measurement_theta_max 77.2950
_cell_measurement_theta_min 5.3590
_cell_volume 645.49(3)
_computing_cell_refinement 'CrysAlisPro 1.171.40.82a (Rigaku OD, 2020)'
_computing_data_collection 'CrysAlisPro 1.171.40.82a (Rigaku OD, 2020)'
_computing_data_reduction 'CrysAlisPro 1.171.40.82a (Rigaku OD, 2020)'
_computing_molecular_graphics 'Olex2 1.3-ac4 (Dolomanov et al., 2009)'
_computing_publication_material 'Olex2 1.3-ac4 (Dolomanov et al., 2009)'
_computing_structure_refinement 'XL (Sheldrick, 2008)'
_computing_structure_solution 'SHELXT 2014/5 (Sheldrick, 2014)'
_diffrn_ambient_environment N~2~
_diffrn_ambient_temperature 100.00(13)
_diffrn_detector 'Hybrid Pixel Array Detector'
_diffrn_detector_area_resol_mean 10.0000
_diffrn_detector_type HyPix
_diffrn_measured_fraction_theta_full 0.997
_diffrn_measured_fraction_theta_max 0.964
_diffrn_measurement_details
;
List of Runs (angles in degrees, time in seconds):

  # Type    Start    End  Width  t~exp~   \w     \q     \k     \f   Frames
#--------------------------------------------------------------------------
  1  \w     36.00 123.00   0.50    0.05    --   47.70  22.00 -87.00  174
  2  \w     96.00 178.00   0.50    0.21    --  107.75  22.00 -87.00  164
  3  \w     95.00 178.00   0.50    0.21    --  107.75  30.00-120.00  166
  4  \w     95.00 178.00   0.50    0.21    --  107.75  45.00 -30.00  166
  5  \w     95.00 178.00   0.50    0.21    --  107.75 125.00 -30.00  166
  6  \w     95.00 170.00   0.50    0.21    --  107.75  30.00  60.00  150
  7  \w     94.00 178.00   0.50    0.21    --  107.75  15.00-180.00  168
  8  \w     34.00  95.00   0.50    0.05    --   47.70-125.00  30.00  122
  9  \w     35.00 112.00   0.50    0.21    --  107.75-125.00  90.00  154
 10  \w     35.00 106.00   0.50    0.21    --  107.75 -94.00  30.00  142
 11  \w     35.00  73.00   0.50    0.21    --  107.75 -61.00-120.00   76
 12  \w     35.00 106.00   0.50    0.21    --  107.75 -94.00-180.00  142
 13  \w     35.00  73.00   0.50    0.21    --  107.75 -61.00 -90.00   76
 14  \w     35.00 106.00   0.50    0.21    --  107.75 -94.00 -30.00  142
 15  \w     35.00  73.00   0.50    0.21    --  107.75 -61.00  60.00   76
 16  \w     35.00 105.00   0.50    0.21    --  107.75 -95.00 147.00  140
 17  \w     35.00 112.00   0.50    0.21    --  107.75-125.00 150.00  154
 18  \w     35.00 112.00   0.50    0.21    --  107.75-125.00 -30.00  154
 19  \w     35.00  73.00   0.50    0.21    --  107.75 -61.00 -60.00   76
 20  \w     35.00 106.00   0.50    0.21    --  107.75 -94.00 -90.00  142
 21  \w    -27.00  31.00   0.50    0.05    --   47.70 -22.00 106.00  116
 22  \w     25.00 120.00   0.50    0.05    --   47.70  77.00 150.00  190
 23  \w    -24.00  28.00   0.50    0.05    --  -47.70  19.00  30.00  104
 24  \w    -27.00  28.00   0.50    0.05    --  -47.70  22.00 -87.00  110
 25  \w    -49.00 -14.00   0.50    0.21    --  -86.25  45.00 -90.00   70
 26  \w    -49.00 -14.00   0.50    0.21    --  -86.25  45.00-180.00   70
 27  \w    -49.00 -14.00   0.50    0.21    --  -86.25  45.00   0.00   70
 28  \w    -69.00 -13.00   0.50    0.21    --  -86.25  61.00  60.00  112
 29  \w   -119.00 -25.00   0.50    0.05    --  -47.70 -77.00 -90.00  188
 30  \w   -119.00 -73.00   0.50    0.05    --  -47.70-125.00  30.00   92
 31  \w   -119.00 -33.00   0.50    0.05    --  -47.70 -57.00 -60.00  172
 32  \w   -122.00 -35.00   0.50    0.05    --  -47.70 -22.00 106.00  174
 33  \w   -121.00 -34.00   0.50    0.05    --  -47.70 -38.00  60.00  174
 34  \w   -119.00 -73.00   0.50    0.05    --  -47.70-125.00-120.00   92
 35  \w   -119.00 -25.00   0.50    0.05    --  -47.70 -77.00-150.00  188
 36  \w   -119.00 -25.00   0.50    0.05    --  -47.70 -77.00  30.00  188
 37  \w   -119.00 -33.00   0.50    0.05    --  -47.70 -57.00  60.00  172
 38  \w   -119.00 -25.00   0.50    0.05    --  -47.70 -77.00 -30.00  188
 39  \w   -159.00 -73.00   0.50    0.21    --  -86.25-125.00  60.00  172
 40  \w   -162.00 -74.00   0.50    0.21    --  -86.25 -22.00 106.00  176
;
_diffrn_measurement_device 'four-circle diffractometer'
_diffrn_measurement_device_type 'XtaLAB Synergy, Dualflex, HyPix'
_diffrn_measurement_method '\w scans'
_diffrn_orient_matrix_type 'CrysAlisPro convention (1999,Acta A55,543-557)'
_diffrn_orient_matrix_UB_11 0.0899269000
_diffrn_orient_matrix_UB_12 0.1785812000
_diffrn_orient_matrix_UB_13 -0.0304981000
_diffrn_orient_matrix_UB_21 0.2756955000
_diffrn_orient_matrix_UB_22 -0.0564723000
_diffrn_orient_matrix_UB_23 -0.0047088000
_diffrn_orient_matrix_UB_31 0.0124199000
_diffrn_orient_matrix_UB_32 -0.0083495000
_diffrn_orient_matrix_UB_33 -0.1036499000
_diffrn_radiation_monochromator mirror
_diffrn_radiation_probe x-ray
_diffrn_radiation_type 'Cu K\a'
_diffrn_radiation_wavelength 1.54184
_diffrn_reflns_av_R_equivalents 0.0404
_diffrn_reflns_av_unetI/netI 0.0261
_diffrn_reflns_Laue_measured_fraction_full 0.997
_diffrn_reflns_Laue_measured_fraction_max 0.964
_diffrn_reflns_limit_h_max 6
_diffrn_reflns_limit_h_min -6
_diffrn_reflns_limit_k_max 10
_diffrn_reflns_limit_k_min -10
_diffrn_reflns_limit_l_max 13
_diffrn_reflns_limit_l_min -18
_diffrn_reflns_number 11740
_diffrn_reflns_point_group_measured_fraction_full 0.997
_diffrn_reflns_point_group_measured_fraction_max 0.964
_diffrn_reflns_theta_full 67.684
_diffrn_reflns_theta_max 76.852
_diffrn_reflns_theta_min 3.102
_diffrn_source 'micro-focus sealed X-ray tube'
_diffrn_source_type 'PhotonJet (Cu) X-ray Source'
_exptl_absorpt_coefficient_mu 0.931
_exptl_absorpt_correction_T_max 1.000
_exptl_absorpt_correction_T_min 0.456
_exptl_absorpt_correction_type gaussian
_exptl_absorpt_process_details
;
CrysAlisPro 1.171.40.82a (Rigaku Oxford Diffraction, 2020)
Numerical absorption correction based on gaussian integration over
a multifaceted crystal model
Empirical absorption correction using spherical harmonics,
implemented in SCALE3 ABSPACK scaling algorithm.
;
_exptl_crystal_colour 'clear colourless'
_exptl_crystal_colour_lustre clear
_exptl_crystal_colour_primary colourless
_exptl_crystal_density_diffrn 1.380
_exptl_crystal_description block
_exptl_crystal_F_000 284
_exptl_crystal_recrystallization_method 'Slow evaporation from a mixture of methanol and acetic acid at room temperature'
_exptl_crystal_size_max 0.23
_exptl_crystal_size_mid 0.137
_exptl_crystal_size_min 0.131
_refine_diff_density_max 0.254
_refine_diff_density_min -0.218
_refine_diff_density_rms 0.043
_refine_ls_extinction_method none
_refine_ls_goodness_of_fit_ref 1.091
_refine_ls_hydrogen_treatment constr
_refine_ls_matrix_type full
_refine_ls_number_parameters 177
_refine_ls_number_reflns 2628
_refine_ls_number_restraints 0
_refine_ls_restrained_S_all 1.091
_refine_ls_R_factor_all 0.0383
_refine_ls_R_factor_gt 0.0357
_refine_ls_shift/su_max 0.000
_refine_ls_shift/su_mean 0.000
_refine_ls_structure_factor_coef Fsqd
_refine_ls_weighting_details 'w=1/[\s^2^(Fo^2^)+(0.0479P)^2^+0.1760P] where P=(Fo^2^+2Fc^2^)/3'
_refine_ls_weighting_scheme calc
_refine_ls_wR_factor_gt 0.0954
_refine_ls_wR_factor_ref 0.0982
_reflns_Friedel_coverage 0.000
_reflns_number_gt 2413
_reflns_number_total 2628
_reflns_threshold_expression 'I > 2\s(I)'
_cod_data_source_file d0ce01403f2.cif
_cod_data_source_block wan20_01
_cod_database_code 7241588
_shelx_shelxl_version_number 2018/3
_chemical_oxdiff_formula 'C26 H32 O12 '
_shelx_space_group_comment
;
The symmetry employed for this shelxl refinement is uniquely defined
by the following loop, which should always be used as a source of
symmetry information in preference to the above space-group names.
They are only intended as comments.
;
_shelx_estimated_absorpt_t_max 0.888
_shelx_estimated_absorpt_t_min 0.814
_reflns_odcompleteness_completeness 99.70
_reflns_odcompleteness_iscentric 1
_reflns_odcompleteness_theta 68.13
_olex2_refinement_description
;
1. Fixed Uiso
 At 1.2 times of:
  All C(H) groups, All C(H,H) groups
 At 1.5 times of:
  All C(H,H,H) groups, All O(H) groups
2.a Ternary CH refined with riding coordinates:
 C1(H1A), C2(H2)
2.b Secondary CH2 refined with riding coordinates:
 C12(H12A,H12B)
2.c Aromatic/amide H refined with riding coordinates:
 C5(H5), C8(H8), C9(H9)
2.d Idealised Me refined as rotating group:
 C10(H10A,H10B,H10C), C13(H13A,H13B,H13C)
2.e Idealised tetrahedral OH refined as rotating group:
 O1(H1), O3(H3), O4(H4)
;
_olex2_date_sample_data_collection 2020-07-21
_olex2_date_sample_submission 2020-07-21
_olex2_exptl_crystal_mounting_method 'MiTeGen 50 micron loop'
_olex2_submission_original_sample_id CBDAS1
_olex2_submission_special_instructions 'No special instructions were received'
_oxdiff_exptl_absorpt_empirical_details
;
Empirical correction (ABSPACK) includes:
- Absorption correction using spherical harmonics
- Frame scaling
;
_oxdiff_exptl_absorpt_empirical_full_max 1.653
_oxdiff_exptl_absorpt_empirical_full_min 0.728

loop_
_space_group_symop_operation_xyz
'x, y, z'
'-x, -y, -z'

loop_
_atom_site_label
_atom_site_type_symbol
_atom_site_fract_x
_atom_site_fract_y
_atom_site_fract_z
_atom_site_U_iso_or_equiv
_atom_site_adp_type
_atom_site_occupancy
_atom_site_site_symmetry_order
_atom_site_calc_flag
_atom_site_refinement_flags_posn
_atom_site_refinement_flags_adp
_atom_site_refinement_flags_occupancy
_atom_site_disorder_assembly
_atom_site_disorder_group
O1 O 0.80477(17) 0.16536(10) 0.45175(6) 0.0266(2) Uani 1 1 d . . . . .
H1 H 0.837477 0.066487 0.453946 0.040 Uiso 1 1 calc R U . . .
O2 O 1.09111(17) 0.14203(10) 0.54702(6) 0.0244(2) Uani 1 1 d . . . . .
O3 O 0.83096(18) 0.43601(12) 0.91356(6) 0.0308(2) Uani 1 1 d . . . . .
H6 H 0.720341 0.458582 0.956249 0.046 Uiso 1 1 calc R U . . .
O4 O 0.40306(17) 0.61424(11) 0.90164(6) 0.0261(2) Uani 1 1 d . . . . .
H7 H 0.281202 0.674739 0.889162 0.039 Uiso 1 1 calc R U . . .
O5 O 0.67853(18) -0.02305(12) 0.85883(7) 0.0312(2) Uani 1 1 d . . . . .
O6 O 1.02883(17) -0.17119(11) 0.85927(7) 0.0301(2) Uani 1 1 d . . . . .
C2 C 0.8751(2) 0.39513(13) 0.51040(8) 0.0187(2) Uani 1 1 d . . . . .
H2 H 0.688728 0.408652 0.526152 0.022 Uiso 1 1 calc R U . . .
C3 C 1.0106(2) 0.46794(13) 0.57671(8) 0.0185(2) Uani 1 1 d . . . . .
H3 H 1.147103 0.393144 0.597620 0.022 Uiso 1 1 calc R U . . .
C1 C 0.9366(2) 0.22160(14) 0.50502(8) 0.0199(2) Uani 1 1 d . . . . .
C4 C 0.8465(2) 0.51287(14) 0.66062(8) 0.0186(2) Uani 1 1 d . . . . .
C5 C 0.9093(2) 0.45721(14) 0.74943(8) 0.0204(2) Uani 1 1 d . . . . .
H5 H 1.057153 0.394411 0.755894 0.024 Uiso 1 1 calc R U . . .
C6 C 0.7583(2) 0.49235(14) 0.82870(8) 0.0215(3) Uani 1 1 d . . . . .
C7 C 0.5403(2) 0.58386(14) 0.81994(8) 0.0205(2) Uani 1 1 d . . . . .
C8 C 0.4760(2) 0.64032(14) 0.73213(8) 0.0206(2) Uani 1 1 d . . . . .
H8 H 0.327999 0.703117 0.725872 0.025 Uiso 1 1 calc R U . . .
C9 C 0.6287(2) 0.60497(14) 0.65275(8) 0.0202(2) Uani 1 1 d . . . . .
H9 H 0.583666 0.644127 0.592629 0.024 Uiso 1 1 calc R U . . .
C10 C 0.7576(3) -0.16302(19) 1.00592(10) 0.0363(3) Uani 1 1 d . . . . .
H10B H 0.877272 -0.239176 1.034742 0.054 Uiso 1 1 calc R U . . .
H10A H 0.589658 -0.213195 1.020900 0.054 Uiso 1 1 calc R U . . .
H10C H 0.752194 -0.063327 1.030358 0.054 Uiso 1 1 calc R U . . .
C11 C 0.8397(2) -0.12239(16) 0.90182(9) 0.0266(3) Uani 1 1 d . . . . .
C12 C 0.7341(2) 0.02148(17) 0.75704(9) 0.0292(3) Uani 1 1 d . . . . .
H12A H 0.764824 -0.077006 0.730328 0.035 Uiso 1 1 calc R U . . .
H12B H 0.885593 0.092242 0.736166 0.035 Uiso 1 1 calc R U . . .
C13 C 0.5069(3) 0.1109(2) 0.72576(11) 0.0378(3) Uani 1 1 d . . . . .
H13A H 0.531963 0.138716 0.657023 0.057 Uiso 1 1 calc R U . . .
H13B H 0.483932 0.210832 0.750135 0.057 Uiso 1 1 calc R U . . .
H13C H 0.357050 0.041466 0.749785 0.057 Uiso 1 1 calc R U . . .

loop_
_atom_site_aniso_label
_atom_site_aniso_U_11
_atom_site_aniso_U_22
_atom_site_aniso_U_33
_atom_site_aniso_U_23
_atom_site_aniso_U_13
_atom_site_aniso_U_12
O1 0.0360(5) 0.0187(4) 0.0296(5) -0.0094(4) -0.0132(4) 0.0052(3)
O2 0.0312(5) 0.0186(4) 0.0252(4) -0.0063(3) -0.0085(4) 0.0046(3)
O3 0.0310(5) 0.0459(6) 0.0132(4) -0.0047(4) -0.0022(3) 0.0150(4)
O4 0.0267(5) 0.0343(5) 0.0156(4) -0.0058(3) 0.0004(3) 0.0108(4)
O5 0.0289(5) 0.0353(5) 0.0253(5) -0.0019(4) -0.0004(4) 0.0103(4)
O6 0.0278(5) 0.0324(5) 0.0279(5) -0.0056(4) -0.0010(4) 0.0085(4)
C2 0.0222(5) 0.0177(5) 0.0154(5) -0.0039(4) -0.0008(4) 0.0017(4)
C3 0.0217(5) 0.0169(5) 0.0161(6) -0.0038(4) -0.0011(4) 0.0025(4)
C1 0.0230(6) 0.0195(6) 0.0157(5) -0.0033(4) 0.0005(4) -0.0004(4)
C4 0.0228(6) 0.0162(5) 0.0160(5) -0.0041(4) -0.0002(4) -0.0007(4)
C5 0.0217(6) 0.0202(5) 0.0185(6) -0.0041(4) -0.0019(4) 0.0030(4)
C6 0.0242(6) 0.0234(6) 0.0155(5) -0.0023(4) -0.0025(4) 0.0026(4)
C7 0.0224(6) 0.0219(6) 0.0162(5) -0.0055(4) 0.0011(4) 0.0016(4)
C8 0.0210(5) 0.0209(6) 0.0199(6) -0.0050(4) -0.0026(4) 0.0034(4)
C9 0.0250(6) 0.0202(5) 0.0153(5) -0.0038(4) -0.0035(4) 0.0015(4)
C10 0.0363(7) 0.0437(8) 0.0263(7) -0.0056(6) -0.0026(6) 0.0130(6)
C11 0.0258(6) 0.0254(6) 0.0277(7) -0.0056(5) -0.0031(5) 0.0041(5)
C12 0.0281(6) 0.0307(7) 0.0250(6) -0.0001(5) -0.0013(5) 0.0009(5)
C13 0.0281(7) 0.0429(8) 0.0351(8) 0.0077(6) -0.0049(6) -0.0009(6)

loop_
_atom_type_symbol
_atom_type_description
_atom_type_scat_dispersion_real
_atom_type_scat_dispersion_imag
_atom_type_scat_source
C C 0.0181 0.0091 'International Tables Vol C Tables 4.2.6.8 and 6.1.1.4'
H H 0.0000 0.0000 'International Tables Vol C Tables 4.2.6.8 and 6.1.1.4'
O O 0.0492 0.0322 'International Tables Vol C Tables 4.2.6.8 and 6.1.1.4'

loop_
_exptl_crystal_face_index_h
_exptl_crystal_face_index_k
_exptl_crystal_face_index_l
_exptl_crystal_face_perp_dist
0 -1 -9 0.0928
3 -1 -5 0.1033
3 0 3 0.0668
-3 1 3 0.1007
0 1 10 0.0954
-3 0 -5 0.0619
0 1 -8 0.0712
0 -5 -2 0.0613
0 -4 4 0.0636
0 5 -1 0.0692
-1 2 -7 0.0688
-2 4 -3 0.0758
2 -5 1 0.0657
2 -4 5 0.0644
-2 2 -7 0.0622
-3 3 -4 0.0681
3 -3 2 0.0677
-3 -1 -7 0.0676
-3 -3 -4 0.0644
-1 0 8 0.0913
3 3 3 0.0758
-2 -5 -3 0.0622
2 4 0 0.0655
1 1 -8 0.0789
-2 -5 -2 0.0581
0 0 9 0.0822
-3 1 -5 0.0544

loop_
_geom_angle_atom_site_label_1
_geom_angle_atom_site_label_2
_geom_angle_atom_site_label_3
_geom_angle
_geom_angle_site_symmetry_1
_geom_angle_site_symmetry_3
_geom_angle_publ_flag
C1 O1 H1 109.5 . . ?
C6 O3 H6 109.5 . . ?
C7 O4 H7 109.5 . . ?
C11 O5 C12 117.06(10) . . ?
C3 C2 H2 110.2 . . ?
C3 C2 H2 110.2 2_766 . ?
C3 C2 C3 91.36(8) . 2_766 ?
C1 C2 H2 110.2 . . ?
C1 C2 C3 117.25(9) . 2_766 ?
C1 C2 C3 116.21(9) . . ?
C2 C3 C2 88.64(8) . 2_766 ?
C2 C3 H3 109.8 2_766 . ?
C2 C3 H3 109.8 . . ?
C4 C3 C2 120.34(9) . 2_766 ?
C4 C3 C2 116.63(9) . . ?
C4 C3 H3 109.8 . . ?
O1 C1 C2 112.80(10) . . ?
O2 C1 O1 124.17(11) . . ?
O2 C1 C2 123.02(10) . . ?
C5 C4 C3 119.28(10) . . ?
C5 C4 C9 118.61(10) . . ?
C9 C4 C3 122.08(10) . . ?
C4 C5 H5 119.6 . . ?
C6 C5 C4 120.85(11) . . ?
C6 C5 H5 119.6 . . ?
O3 C6 C5 118.15(10) . . ?
O3 C6 C7 121.88(11) . . ?
C5 C6 C7 119.97(11) . . ?
O4 C7 C6 116.23(10) . . ?
O4 C7 C8 123.96(11) . . ?
C8 C7 C6 119.80(11) . . ?
C7 C8 H8 120.0 . . ?
C7 C8 C9 119.97(11) . . ?
C9 C8 H8 120.0 . . ?
C4 C9 C8 120.80(10) . . ?
C4 C9 H9 119.6 . . ?
C8 C9 H9 119.6 . . ?
H10B C10 H10A 109.5 . . ?
H10B C10 H10C 109.5 . . ?
H10A C10 H10C 109.5 . . ?
C11 C10 H10B 109.5 . . ?
C11 C10 H10A 109.5 . . ?
C11 C10 H10C 109.5 . . ?
O5 C11 C10 111.89(11) . . ?
O6 C11 O5 122.41(12) . . ?
O6 C11 C10 125.70(12) . . ?
O5 C12 H12A 110.4 . . ?
O5 C12 H12B 110.4 . . ?
O5 C12 C13 106.44(11) . . ?
H12A C12 H12B 108.6 . . ?
C13 C12 H12A 110.4 . . ?
C13 C12 H12B 110.4 . . ?
C12 C13 H13A 109.5 . . ?
C12 C13 H13B 109.5 . . ?
C12 C13 H13C 109.5 . . ?
H13A C13 H13B 109.5 . . ?
H13A C13 H13C 109.5 . . ?
H13B C13 H13C 109.5 . . ?

loop_
_geom_bond_atom_site_label_1
_geom_bond_atom_site_label_2
_geom_bond_distance
_geom_bond_site_symmetry_2
_geom_bond_publ_flag
O1 H1 0.8400 . ?
O1 C1 1.3129(15) . ?
O2 C1 1.2220(14) . ?
O3 H6 0.8400 . ?
O3 C6 1.3629(14) . ?
O4 H7 0.8400 . ?
O4 C7 1.3739(14) . ?
O5 C11 1.3327(16) . ?
O5 C12 1.4521(16) . ?
O6 C11 1.2117(16) . ?
C2 H2 1.0000 . ?
C2 C3 1.5500(15) . ?
C2 C3 1.5812(15) 2_766 ?
C2 C1 1.5031(15) . ?
C3 H3 1.0000 . ?
C3 C4 1.5067(15) . ?
C4 C5 1.3932(16) . ?
C4 C9 1.3946(16) . ?
C5 H5 0.9500 . ?
C5 C6 1.3896(16) . ?
C6 C7 1.3947(17) . ?
C7 C8 1.3837(16) . ?
C8 H8 0.9500 . ?
C8 C9 1.3957(16) . ?
C9 H9 0.9500 . ?
C10 H10B 0.9800 . ?
C10 H10A 0.9800 . ?
C10 H10C 0.9800 . ?
C10 C11 1.4949(19) . ?
C12 H12A 0.9900 . ?
C12 H12B 0.9900 . ?
C12 C13 1.5062(19) . ?
C13 H13A 0.9800 . ?
C13 H13B 0.9800 . ?
C13 H13C 0.9800 . ?

loop_
_geom_hbond_atom_site_label_D
_geom_hbond_atom_site_label_H
_geom_hbond_atom_site_label_A
_geom_hbond_distance_DH
_geom_hbond_distance_HA
_geom_hbond_distance_DA
_geom_hbond_angle_DHA
_geom_hbond_site_symmetry_A
_geom_hbond_publ_flag
O1 H1 O2 0.84 1.79 2.6267(12) 177.4 2_756 yes
O3 H6 O4 0.84 2.28 2.7228(12) 113.6 . yes
O3 H6 O4 0.84 2.06 2.7564(12) 140.4 2_667 yes
O4 H7 O6 0.84 1.89 2.7291(12) 174.3 1_465 yes

loop_
_geom_torsion_atom_site_label_1
_geom_torsion_atom_site_label_2
_geom_torsion_atom_site_label_3
_geom_torsion_atom_site_label_4
_geom_torsion
_geom_torsion_site_symmetry_1
_geom_torsion_site_symmetry_2
_geom_torsion_site_symmetry_3
_geom_torsion_site_symmetry_4
_geom_torsion_publ_flag
O3 C6 C7 O4 0.11(18) . . . . ?
O3 C6 C7 C8 179.12(11) . . . . ?
O4 C7 C8 C9 179.22(11) . . . . ?
C2 C3 C4 C5 -125.35(12) 2_766 . . . ?
C2 C3 C4 C5 129.41(11) . . . . ?
C2 C3 C4 C9 56.51(16) 2_766 . . . ?
C2 C3 C4 C9 -48.73(15) . . . . ?
C3 C2 C3 C2 0.000(1) 2_766 . . 2_766 ?
C3 C2 C3 C4 123.59(11) 2_766 . . . ?
C3 C2 C1 O1 -77.13(13) 2_766 . . . ?
C3 C2 C1 O1 176.41(10) . . . . ?
C3 C2 C1 O2 103.69(13) 2_766 . . . ?
C3 C2 C1 O2 -2.76(16) . . . . ?
C3 C4 C5 C6 -178.15(10) . . . . ?
C3 C4 C9 C8 177.93(10) . . . . ?
C1 C2 C3 C2 121.48(11) . . . 2_766 ?
C1 C2 C3 C4 -114.93(11) . . . . ?
C4 C5 C6 O3 -179.31(11) . . . . ?
C4 C5 C6 C7 0.28(18) . . . . ?
C5 C4 C9 C8 -0.22(17) . . . . ?
C5 C6 C7 O4 -179.46(10) . . . . ?
C5 C6 C7 C8 -0.45(18) . . . . ?
C6 C7 C8 C9 0.29(18) . . . . ?
C7 C8 C9 C4 0.05(18) . . . . ?
C9 C4 C5 C6 0.06(17) . . . . ?
C11 O5 C12 C13 171.38(12) . . . . ?
C12 O5 C11 O6 1.96(19) . . . . ?
C12 O5 C11 C10 -178.21(12) . . . . ?

loop_
_exptl_oxdiff_crystal_face_indexfrac_h
_exptl_oxdiff_crystal_face_indexfrac_k
_exptl_oxdiff_crystal_face_indexfrac_l
_exptl_oxdiff_crystal_face_x
_exptl_oxdiff_crystal_face_y
_exptl_oxdiff_crystal_face_z
0.1423 -1.4566 -9.3730 0.0385 0.1656 0.9854
2.7273 -1.0428 -4.5809 0.1987 0.8324 0.5174
3.4262 0.1037 3.4549 0.2213 0.9225 -0.3164
-3.0604 0.8518 3.0666 -0.2166 -0.9063 -0.3630
0.2854 1.4313 9.5555 -0.0102 -0.0472 -0.9988
-3.3179 -0.2828 -4.5336 -0.2106 -0.8774 0.4311
-0.2720 1.4520 -8.4668 0.4931 -0.1171 0.8621
-0.3209 -5.4456 -1.7465 -0.9481 0.2273 0.2225
-0.0265 -4.2479 4.2304 -0.8900 0.2127 -0.4033
0.2186 5.2376 -0.5693 0.9724 -0.2328 0.0180
-1.3792 2.2278 -7.3644 0.4984 -0.4714 0.7276
-1.5981 4.2037 -3.0651 0.7005 -0.6636 0.2628
1.5639 -4.6186 1.2965 -0.7237 0.6859 -0.0764
1.5788 -3.6838 4.6095 -0.6565 0.6216 -0.4274
-2.2503 1.5037 -7.0029 0.2797 -0.6723 0.6853
-2.6561 2.6849 -3.8985 0.3595 -0.8655 0.3487
2.6984 -3.2275 1.5620 -0.3813 0.9189 -0.1014
-2.9047 -0.6499 -6.6399 -0.1748 -0.7328 0.6576
-3.0062 -2.6956 -4.2664 -0.6216 -0.6565 0.4274
-1.3861 -0.1540 7.7999 -0.3900 -0.4102 -0.8244
3.1205 2.6053 2.6988 0.6636 0.7005 -0.2627
-1.9636 -4.5920 -3.2665 -0.8970 -0.2667 0.3525
1.9352 4.4038 0.0653 0.9585 0.2845 -0.0195
0.7577 1.4203 -7.8479 0.5611 0.1656 0.8110
-1.6774 -4.8646 -2.2104 -0.9522 -0.1773 0.2489
-0.0268 0.0100 9.2379 -0.2824 -0.0514 -0.9579
-3.0922 1.1547 -4.7000 0.0715 -0.8956 0.4391
